data_4061197
loop_
_publ_author_name
'Xiubo Tang'
'Biao Wu'
'Wenjuan Zhang'

_journal_name_full Organometallics
_journal_year 2004
_chemical_formula_sum 'C17 H16 Br2 Cl4 Co N2 O2'
_chemical_formula_weight 640.87
_space_group_IT_number 2
_symmetry_cell_setting triclinic
_symmetry_space_group_name_Hall '-P 1'
_symmetry_space_group_name_H-M 'P -1'
_cell_angle_alpha 102.23(3)
_cell_angle_beta 98.36(3)
_cell_angle_gamma 94.28(3)
_cell_formula_units_Z 2
_cell_length_a 8.1368(16)
_cell_length_b 8.9650(18)
_cell_length_c 16.349(3)
_cell_measurement_temperature 173(2)
_cell_volume 1146.2(4)
_diffrn_ambient_temperature 293(2)
_exptl_crystal_density_diffrn 1.857
_cod_depositor_comments
;
The following automatic conversions were performed:
'_symmetry_cell_setting' value 'Triclinic' changed to 'triclinic'
according to '/home/saulius/struct/CIF-dictionaries/cif_core.dic'
dictionary named 'cif_core.dic' version 2.4.1 from 2010-06-29.

Automatic conversion script
Id: cif_fix_enum 1527 2010-12-29 10:47:43Z saulius 
;
_cod_database_code 4061197

loop_
_symmetry_equiv_pos_as_xyz
'x, y, z'
'-x, -y, -z'

loop_
_atom_site_label
_atom_site_type_symbol
_atom_site_fract_x
_atom_site_fract_y
_atom_site_fract_z
_atom_site_U_iso_or_equiv
_atom_site_adp_type
_atom_site_occupancy
_atom_site_symmetry_multiplicity
_atom_site_calc_flag
_atom_site_refinement_flags
_atom_site_disorder_assembly
_atom_site_disorder_group
Co Co 0.78547(6) 0.21334(7) 0.21289(4) 0.03191(18) Uani 1 1 d . . .
Br1 Br 0.67390(9) 0.31345(8) 0.46358(4) 0.0620(2) Uani 1 1 d . . .
Br2 Br 0.64804(7) 0.64733(6) 0.20738(3) 0.05250(19) Uani 1 1 d . . .
Cl1 Cl 0.90224(15) 0.33527(15) 0.12653(9) 0.0486(3) Uani 1 1 d . . .
Cl2 Cl 0.95585(15) 0.14934(16) 0.31568(8) 0.0487(3) Uani 1 1 d . . .
N1 N 0.5516(4) 0.0998(4) 0.1656(2) 0.0284(7) Uani 1 1 d . . .
N2 N 0.6287(4) 0.3583(4) 0.2785(2) 0.0308(7) Uani 1 1 d . . .
O1 O 0.8164(4) -0.0287(4) 0.1152(2) 0.0402(7) Uani 1 1 d . . .
O2 O 0.6476(4) -0.2319(3) 0.03279(19) 0.0358(7) Uani 1 1 d . . .
C1 C 0.5224(5) -0.0315(5) 0.1072(3) 0.0293(8) Uani 1 1 d . . .
C2 C 0.3612(5) -0.0987(5) 0.0717(3) 0.0367(9) Uani 1 1 d . . .
H2A H 0.3435 -0.1899 0.0304 0.044 Uiso 1 1 calc R . .
C3 C 0.2285(5) -0.0277(6) 0.0987(3) 0.0431(11) Uani 1 1 d . . .
H3A H 0.1194 -0.0693 0.0755 0.052 Uiso 1 1 calc R . .
C4 C 0.2599(5) 0.1070(6) 0.1612(3) 0.0391(10) Uani 1 1 d . . .
H4A H 0.1719 0.1552 0.1816 0.047 Uiso 1 1 calc R . .
C5 C 0.4235(5) 0.1691(5) 0.1931(3) 0.0291(8) Uani 1 1 d . . .
C6 C 0.4718(5) 0.3139(5) 0.2591(3) 0.0318(8) Uani 1 1 d . . .
C7 C 0.3380(6) 0.3931(7) 0.2980(4) 0.0521(13) Uani 1 1 d . . .
H7A H 0.3872 0.4842 0.3392 0.078 Uiso 1 1 calc R . .
H7B H 0.2797 0.3257 0.3253 0.078 Uiso 1 1 calc R . .
H7C H 0.2610 0.4203 0.2547 0.078 Uiso 1 1 calc R . .
C8 C 0.6921(5) 0.4940(5) 0.3417(3) 0.0338(9) Uani 1 1 d . . .
C9 C 0.7365(6) 0.4911(6) 0.4264(3) 0.0428(11) Uani 1 1 d . . .
C10 C 0.8172(7) 0.6194(7) 0.4857(3) 0.0566(14) Uani 1 1 d . . .
H10A H 0.8491 0.6141 0.5419 0.068 Uiso 1 1 calc R . .
C11 C 0.8494(8) 0.7534(7) 0.4612(4) 0.0618(16) Uani 1 1 d . . .
H11A H 0.9051 0.8392 0.5005 0.074 Uiso 1 1 calc R . .
C12 C 0.7998(7) 0.7616(6) 0.3787(4) 0.0538(13) Uani 1 1 d . . .
H12A H 0.8188 0.8540 0.3625 0.065 Uiso 1 1 calc R . .
C13 C 0.7217(6) 0.6329(6) 0.3194(3) 0.0405(10) Uani 1 1 d . . .
C14 C 0.6791(5) -0.0966(5) 0.0856(3) 0.0310(8) Uani 1 1 d . . .
C15 C 0.7947(6) -0.3081(5) 0.0138(3) 0.0397(10) Uani 1 1 d . . .
H15A H 0.8631 -0.3180 0.0657 0.048 Uiso 1 1 calc R . .
H15B H 0.8615 -0.2495 -0.0155 0.048 Uiso 1 1 calc R . .
C16 C 0.7309(7) -0.4633(6) -0.0415(4) 0.0521(13) Uani 1 1 d . . .
H16A H 0.8237 -0.5180 -0.0557 0.078 Uiso 1 1 calc R . .
H16B H 0.6634 -0.4516 -0.0925 0.078 Uiso 1 1 calc R . .
H16C H 0.6650 -0.5198 -0.0117 0.078 Uiso 1 1 calc R . .
C17 C 0.7948(11) 0.1445(11) 0.6662(6) 0.099(3) Uani 1 1 d . . .
H17B H 0.8621 0.0601 0.6686 0.119 Uiso 1 1 calc R . .
H17A H 0.8236 0.1904 0.6208 0.119 Uiso 1 1 calc R . .
Cl3 Cl 0.5916(4) 0.0712(5) 0.6402(3) 0.1723(17) Uani 1 1 d . . .
Cl4 Cl 0.8489(4) 0.2767(3) 0.7583(2) 0.1209(9) Uani 1 1 d . . .

loop_
_atom_site_aniso_label
_atom_site_aniso_U_11
_atom_site_aniso_U_22
_atom_site_aniso_U_33
_atom_site_aniso_U_23
_atom_site_aniso_U_13
_atom_site_aniso_U_12
Co 0.0216(3) 0.0384(3) 0.0343(3) 0.0052(2) 0.0047(2) 0.0021(2)
Br1 0.0792(4) 0.0685(4) 0.0448(3) 0.0233(3) 0.0161(3) 0.0080(3)
Br2 0.0665(4) 0.0461(3) 0.0460(3) 0.0162(2) 0.0049(2) 0.0047(2)
Cl1 0.0455(6) 0.0515(7) 0.0563(7) 0.0183(6) 0.0230(5) 0.0063(5)
Cl2 0.0428(6) 0.0575(8) 0.0431(6) 0.0097(5) -0.0029(5) 0.0128(5)
N1 0.0244(15) 0.0289(17) 0.0322(16) 0.0062(13) 0.0070(13) 0.0034(13)
N2 0.0314(17) 0.0321(18) 0.0294(16) 0.0057(14) 0.0074(14) 0.0063(14)
O1 0.0285(15) 0.0360(17) 0.0498(18) -0.0028(14) 0.0044(14) 0.0042(13)
O2 0.0317(14) 0.0328(16) 0.0389(16) -0.0016(13) 0.0072(13) 0.0034(12)
C1 0.0280(18) 0.0277(19) 0.0317(19) 0.0064(15) 0.0051(16) -0.0006(15)
C2 0.031(2) 0.035(2) 0.040(2) 0.0032(18) 0.0017(18) -0.0007(17)
C3 0.0254(19) 0.040(3) 0.060(3) 0.008(2) 0.001(2) -0.0007(18)
C4 0.0237(18) 0.043(3) 0.050(3) 0.007(2) 0.0070(18) 0.0045(17)
C5 0.0263(18) 0.029(2) 0.0334(19) 0.0087(16) 0.0062(16) 0.0050(15)
C6 0.0283(19) 0.034(2) 0.034(2) 0.0074(17) 0.0086(16) 0.0056(16)
C7 0.036(2) 0.052(3) 0.063(3) -0.005(2) 0.019(2) 0.008(2)
C8 0.0302(19) 0.036(2) 0.033(2) 0.0005(17) 0.0071(17) 0.0032(17)
C9 0.043(2) 0.050(3) 0.035(2) 0.008(2) 0.009(2) 0.005(2)
C10 0.056(3) 0.068(4) 0.034(2) -0.007(2) 0.003(2) -0.001(3)
C11 0.064(4) 0.053(3) 0.051(3) -0.013(3) -0.003(3) -0.007(3)
C12 0.054(3) 0.035(3) 0.066(3) 0.002(2) 0.007(3) -0.003(2)
C13 0.036(2) 0.045(3) 0.037(2) 0.0019(19) 0.0064(19) 0.0014(19)
C14 0.0307(19) 0.027(2) 0.035(2) 0.0045(16) 0.0065(16) 0.0044(16)
C15 0.038(2) 0.036(2) 0.042(2) -0.0005(19) 0.0100(19) 0.0078(18)
C16 0.056(3) 0.033(3) 0.062(3) -0.004(2) 0.015(3) 0.004(2)
C17 0.092(6) 0.102(7) 0.113(7) 0.029(6) 0.022(5) 0.039(5)
Cl3 0.096(2) 0.175(4) 0.209(4) -0.011(3) -0.010(2) -0.001(2)
Cl4 0.130(2) 0.0986(18) 0.126(2) 0.0166(15) -0.0005(17) 0.0298(16)

loop_
_geom_bond_atom_site_label_1
_geom_bond_atom_site_label_2
_geom_bond_distance
_geom_bond_site_symmetry_2
_geom_bond_publ_flag
Co N1 2.050(3) . ?
Co N2 2.126(3) . ?
Co Cl2 2.2193(15) . ?
Co Cl1 2.2316(15) . ?
Br1 C9 1.883(5) . ?
Br2 C13 1.877(5) . ?
N1 C1 1.330(5) . ?
N1 C5 1.337(5) . ?
N2 C6 1.282(5) . ?
N2 C8 1.426(5) . ?
O1 C14 1.212(5) . ?
O2 C14 1.315(5) . ?
O2 C15 1.461(5) . ?
C1 C2 1.390(6) . ?
C1 C14 1.499(5) . ?
C2 C3 1.374(6) . ?
C3 C4 1.386(7) . ?
C4 C5 1.385(6) . ?
C5 C6 1.487(6) . ?
C6 C7 1.489(6) . ?
C8 C13 1.383(7) . ?
C8 C9 1.386(6) . ?
C9 C10 1.388(7) . ?
C10 C11 1.364(9) . ?
C11 C12 1.369(8) . ?
C12 C13 1.383(7) . ?
C15 C16 1.499(6) . ?
C17 Cl4 1.686(10) . ?
C17 Cl3 1.691(10) . ?
